data_2107270
loop_
_publ_author_name
'Weber, Oliver J.'
'Marshall, Kayleigh L.'
'Dyson, Lewis M.'
'Weller, Mark T.'

_publ_section_title
;
 Structural diversity in hybrid organic--inorganic lead iodide materials
;
_journal_issue 6
_journal_name_full 'Acta Crystallographica Section B'
_journal_page_first 668
_journal_page_last 678
_journal_paper_doi 10.1107/S2052520615019885
_journal_volume 71
_journal_year 2015
_chemical_formula_sum 'C18 H26 I6 N4 O2 Pb2'
_chemical_formula_weight 1506.20
_chemical_name_common '1,2-Bis(4-pyridyl)ethane lead iodide'
_chemical_name_systematic
;
 ?
;
_space_group_crystal_system monoclinic
_space_group_IT_number 14
_space_group_name_Hall '-P 2ybc'
_space_group_name_H-M_alt 'P 1 21/c 1'
_symmetry_space_group_name_Hall '-P 2ybc'
_symmetry_space_group_name_H-M 'P 1 21/c 1'
_atom_sites_solution_hydrogens geom
_audit_creation_method SHELXL-2014
_cell_angle_alpha 90
_cell_angle_beta 98.798(3)
_cell_angle_gamma 90
_cell_formula_units_Z 2
_cell_length_a 11.8465(4)
_cell_length_b 17.6887(6)
_cell_length_c 8.1762(3)
_cell_measurement_temperature 150(2)
_cell_volume 1693.16(10)
_computing_structure_refinement 'SHELXL-2014 (Sheldrick, 2014)'
_diffrn_ambient_temperature 150(2)
_diffrn_measured_fraction_theta_full 0.998
_diffrn_measured_fraction_theta_max 0.833
_diffrn_measurement_device_type 'SuperNova, Dual, Cu at zero, EosS2'
_diffrn_radiation_type MoK\a
_diffrn_radiation_wavelength 0.71073
_diffrn_reflns_av_R_equivalents 0.0495
_diffrn_reflns_limit_h_max 16
_diffrn_reflns_limit_h_min -15
_diffrn_reflns_limit_k_max 24
_diffrn_reflns_limit_k_min -23
_diffrn_reflns_limit_l_max 11
_diffrn_reflns_limit_l_min -6
_diffrn_reflns_number 7910
_diffrn_reflns_theta_full 25.242
_diffrn_reflns_theta_max 29.336
_diffrn_reflns_theta_min 3.415
_exptl_absorpt_coefficient_mu 15.421
_exptl_absorpt_correction_T_max 1.00000
_exptl_absorpt_correction_T_min 0.62636
_exptl_absorpt_correction_type multi-scan
_exptl_crystal_colour yellow
_exptl_crystal_density_diffrn 2.954
_exptl_crystal_description needle
_exptl_crystal_F_000 1320
_exptl_crystal_size_max 0.3
_exptl_crystal_size_mid 0.1
_exptl_crystal_size_min 0.05
_refine_diff_density_max 2.474
_refine_diff_density_min -2.471
_refine_ls_extinction_method none
_refine_ls_goodness_of_fit_ref 1.016
_refine_ls_hydrogen_treatment constr
_refine_ls_matrix_type full
_refine_ls_number_parameters 142
_refine_ls_number_reflns 3869
_refine_ls_number_restraints 0
_refine_ls_restrained_S_all 1.016
_refine_ls_R_factor_all 0.0604
_refine_ls_R_factor_gt 0.0437
_refine_ls_shift/su_max 0.001
_refine_ls_shift/su_mean 0.000
_refine_ls_structure_factor_coef Fsqd
_refine_ls_weighting_details 'w=1/[\s^2^(Fo^2^)+(0.0330P)^2^] where P=(Fo^2^+2Fc^2^)/3'
_refine_ls_weighting_scheme calc
_refine_ls_wR_factor_gt 0.0855
_refine_ls_wR_factor_ref 0.0934
_reflns_number_gt 3069
_reflns_number_total 3869
_reflns_threshold_expression 'I > 2\s(I)'
_cod_depositor_comments
;

2017-08-03
Z value and formula fixed to values more according to usual
chemical conventions.                 miguel
;
_cod_original_formula_sum 'C36 H52 I12 N8 O4 Pb4'
_cod_original_formula_weight 3012.41
_cod_original_formula_units_Z 1
_cod_data_source_file ps5046sup1.cif
_cod_data_source_block shelx
_cod_database_code 2107270
_shelx_space_group_comment
;
The symmetry employed for this shelxl refinement is uniquely defined
by the following loop, which should always be used as a source of
symmetry information in preference to the above space-group names.
They are only intended as comments.
;
_shelxl_version_number 201.4

loop_
_space_group_symop_operation_xyz
'x, y, z'
'-x, y+1/2, -z+1/2'
'-x, -y, -z'
'x, -y-1/2, z-1/2'

loop_
_atom_site_type_symbol
_atom_site_label
_atom_site_fract_x
_atom_site_fract_y
_atom_site_fract_z
_atom_site_U_iso_or_equiv
_atom_site_adp_type
_atom_site_calc_flag
_atom_site_occupancy
O O1 0.7444(6) 0.8836(3) 0.8081(7) 0.0268(14) Uani d 1
N N1 0.6949(7) 0.9469(4) 0.5147(9) 0.0259(18) Uani d 1
H H1 0.7235 0.9405 0.6169 0.031 Uiso calc 1
N N2 0.7991(7) 0.8377(5) 1.0669(9) 0.0268(19) Uani d 1
C C8 0.8088(8) 0.8857(6) 0.9448(11) 0.026(2) Uani d 1
C C2 0.6046(8) 0.9663(5) 0.1902(10) 0.021(2) Uani d 1
C C1 0.7046(8) 1.0031(5) 0.2600(11) 0.022(2) Uani d 1
H H1A 0.7421 1.0351 0.1957 0.026 Uiso calc 1
C C3 0.5525(8) 0.9197(5) 0.2896(12) 0.029(2) Uani d 1
H H3 0.4859 0.8942 0.2464 0.034 Uiso calc 1
C C4 0.5989(9) 0.9106(6) 0.4548(12) 0.034(3) Uani d 1
H H4 0.5633 0.8794 0.5230 0.041 Uiso calc 1
C C12 0.5561(8) 0.9771(5) 0.0094(11) 0.026(2) Uani d 1
H H12A 0.5415 0.9281 -0.0429 0.031 Uiso calc 1
H H12B 0.6113 1.0034 -0.0460 0.031 Uiso calc 1
C C6 0.7474(9) 0.9920(6) 0.4235(11) 0.029(2) Uani d 1
H H6 0.8141 1.0166 0.4701 0.034 Uiso calc 1
C C11 0.8723(9) 0.8458(6) 1.2280(12) 0.039(3) Uani d 1
H H11A 0.8537 0.8071 1.3018 0.059 Uiso calc 1
H H11B 0.8602 0.8945 1.2738 0.059 Uiso calc 1
H H11C 0.9509 0.8409 1.2138 0.059 Uiso calc 1
C C10 0.7138(9) 0.7766(6) 1.0500(13) 0.035(3) Uani d 1
H H10A 0.7203 0.7487 1.1518 0.053 Uiso calc 1
H H10B 0.7269 0.7433 0.9621 0.053 Uiso calc 1
H H10C 0.6386 0.7979 1.0252 0.053 Uiso calc 1
Pb Pb1 1.20993(3) 0.74905(2) 0.94125(4) 0.02022(11) Uani d 1
I I2 1.41004(5) 0.79810(3) 0.73216(7) 0.02430(16) Uani d 1
I I3 1.19409(5) 0.89297(3) 1.17166(7) 0.02501(16) Uani d 1
I I1 1.04403(5) 0.84236(3) 0.65055(7) 0.02352(16) Uani d 1

loop_
_atom_site_aniso_label
_atom_site_aniso_U_11
_atom_site_aniso_U_22
_atom_site_aniso_U_33
_atom_site_aniso_U_12
_atom_site_aniso_U_13
_atom_site_aniso_U_23
O1 0.062(4) 0.010 0.010 0.005(3) 0.010 0.001(3)
N1 0.031(5) 0.022(4) 0.024(4) 0.000(4) 0.003(4) 0.005(4)
N2 0.033(5) 0.028(5) 0.020(4) 0.010(4) 0.006(3) 0.001(4)
C8 0.032(5) 0.022(5) 0.026(5) 0.008(4) 0.012(4) -0.004(4)
C2 0.027(5) 0.018(5) 0.018(4) 0.001(4) 0.003(4) 0.001(4)
C1 0.031(5) 0.010(4) 0.026(5) -0.004(4) 0.007(4) 0.004(4)
C3 0.026(5) 0.020(5) 0.038(6) -0.007(4) -0.003(4) -0.003(5)
C4 0.046(7) 0.024(6) 0.035(6) 0.010(5) 0.017(5) 0.015(5)
C12 0.028(5) 0.025(5) 0.024(5) 0.006(4) -0.002(4) -0.006(4)
C6 0.030(5) 0.026(5) 0.028(5) -0.004(4) -0.002(4) -0.002(4)
C11 0.043(7) 0.041(7) 0.030(5) 0.021(5) -0.008(5) 0.002(5)
C10 0.040(6) 0.024(5) 0.046(6) -0.002(5) 0.017(5) 0.000(5)
Pb1 0.0239(2) 0.01722(19) 0.01980(18) -0.00033(14) 0.00406(14) -0.00065(15)
I2 0.0219(3) 0.0247(3) 0.0264(3) -0.0045(3) 0.0042(2) -0.0008(3)
I3 0.0373(4) 0.0139(3) 0.0247(3) -0.0012(3) 0.0076(3) -0.0009(3)
I1 0.0238(3) 0.0216(3) 0.0252(3) 0.0016(3) 0.0039(2) 0.0014(3)

loop_
_atom_type_symbol
_atom_type_description
_atom_type_scat_dispersion_real
_atom_type_scat_dispersion_imag
_atom_type_scat_source
C C 0.0033 0.0016 'International Tables Vol C Tables 4.2.6.8 and 6.1.1.4'
H H 0.0000 0.0000 'International Tables Vol C Tables 4.2.6.8 and 6.1.1.4'
N N 0.0061 0.0033 'International Tables Vol C Tables 4.2.6.8 and 6.1.1.4'
I I -0.4742 1.8119 'International Tables Vol C Tables 4.2.6.8 and 6.1.1.4'
Pb Pb -3.3944 10.1111 'International Tables Vol C Tables 4.2.6.8 and 6.1.1.4'
O O 0.0106 0.0060 'International Tables Vol C Tables 4.2.6.8 and 6.1.1.4'

loop_
_geom_angle_atom_site_label_1
_geom_angle_atom_site_label_2
_geom_angle_atom_site_label_3
_geom_angle_site_symmetry_1
_geom_angle_site_symmetry_3
_geom_angle
C6 N1 C4 . . 122.5(8)
C8 N2 C11 . . 120.3(9)
C8 N2 C10 . . 122.4(8)
C11 N2 C10 . . 117.2(8)
O1 C8 N2 . . 122.7(9)
C3 C2 C1 . . 118.0(8)
C3 C2 C12 . . 121.1(8)
C1 C2 C12 . . 120.8(9)
C6 C1 C2 . . 119.8(9)
C2 C3 C4 . . 120.0(9)
N1 C4 C3 . . 119.4(9)
C2 C12 C12 . 3_675 110.8(10)
N1 C6 C1 . . 120.3(9)
I3 Pb1 I2 . 4_576 82.699(17)
I3 Pb1 I1 . 4_576 89.489(18)
I2 Pb1 I1 4_576 4_576 85.261(17)
I3 Pb1 I2 . . 102.207(18)
I2 Pb1 I2 4_576 . 86.760(18)
I1 Pb1 I2 4_576 . 164.89(2)
I3 Pb1 I1 . . 86.769(17)
I2 Pb1 I1 4_576 . 163.93(2)
I1 Pb1 I1 4_576 . 106.82(2)
I2 Pb1 I1 . . 83.630(17)
I3 Pb1 I3 . 4_575 172.36(2)
I2 Pb1 I3 4_576 4_575 104.816(18)
I1 Pb1 I3 4_576 4_575 89.758(17)
I2 Pb1 I3 . 4_575 79.904(17)
I1 Pb1 I3 . 4_575 86.170(16)
Pb1 I2 Pb1 4_575 . 78.709(15)
Pb1 I3 Pb1 . 4_576 77.658(13)
Pb1 I1 Pb1 4_575 . 77.690(14)

loop_
_geom_bond_atom_site_label_1
_geom_bond_atom_site_label_2
_geom_bond_site_symmetry_2
_geom_bond_distance
O1 C8 . 1.254(10)
N1 C6 . 1.313(12)
N1 C4 . 1.332(13)
N2 C8 . 1.329(12)
N2 C11 . 1.469(11)
N2 C10 . 1.472(12)
C2 C3 . 1.370(13)
C2 C1 . 1.395(12)
C2 C12 . 1.514(11)
C1 C6 . 1.370(12)
C3 C4 . 1.387(12)
C12 C12 3_675 1.543(17)
Pb1 I3 . 3.1895(7)
Pb1 I2 4_576 3.2012(6)
Pb1 I1 4_576 3.2302(7)
Pb1 I2 . 3.2457(7)
Pb1 I1 . 3.2874(6)
Pb1 I3 4_575 3.3285(7)
I2 Pb1 4_575 3.2012(6)
I3 Pb1 4_576 3.3285(7)
I1 Pb1 4_575 3.2303(7)

loop_
_geom_hbond_atom_site_label_D
_geom_hbond_atom_site_label_H
_geom_hbond_atom_site_label_A
_geom_hbond_site_symmetry_A
_geom_hbond_distance_DH
_geom_hbond_distance_HA
_geom_hbond_distance_DA
_geom_hbond_angle_DHA
N1 H1 O1 . 0.86 1.84 2.631(9) 151.4
C4 H4 I2 1_455 0.93 3.04 3.957(11) 169.3
C6 H6 I1 3_776 0.93 3.25 3.938(10) 132.9
C11 H11C I3 . 0.96 3.09 3.997(12) 157.6
C10 H10C I2 1_455 0.96 3.33 4.122(11) 141.2

_cod_database_fobs_code 2107270
